data_2215960
loop_
_publ_author_name
'Zhang, Ling-Yu '
'Tian, Lai-Jin'
'Zhang, Chang-Fa'

_publ_section_title
;
 2-Phenyl-2<i>H</i>-1,2,3-triazole-4-carboxylic acid
;
_journal_coeditor_code HB2597
_journal_issue 11
_journal_name_full 'Acta Crystallographica Section E'
_journal_page_first o4415
_journal_page_last o4415
_journal_paper_doi 10.1107/S1600536807051823
_journal_volume 63
_journal_year 2007
_chemical_formula_iupac 'C9 H7 N3 O2'
_chemical_formula_moiety 'C9 H7 N3 O2'
_chemical_formula_sum 'C9 H7 N3 O2'
_chemical_formula_weight 189.18
_chemical_name_systematic
;
2-Phenyl-2H-1,2,3-triazole-4-carboxylic acid
;
_space_group_IT_number 14
_symmetry_cell_setting monoclinic
_symmetry_space_group_name_Hall '-P 2ybc'
_symmetry_space_group_name_H-M 'P 1 21/c 1'
_atom_sites_solution_hydrogens geom
_atom_sites_solution_primary direct
_atom_sites_solution_secondary difmap
_audit_creation_method SHELXL-97
_cell_angle_alpha 90.00
_cell_angle_beta 102.059(3)
_cell_angle_gamma 90.00
_cell_formula_units_Z 4
_cell_length_a 10.3239(16)
_cell_length_b 5.2878(8)
_cell_length_c 16.762(3)
_cell_measurement_reflns_used 582
_cell_measurement_temperature 295(2)
_cell_measurement_theta_max 22.46
_cell_measurement_theta_min 2.49
_cell_volume 894.9(3)
_computing_cell_refinement 'SAINT (Bruker, 2002)'
_computing_data_collection 'SMART (Bruker, 2002)'
_computing_data_reduction 'SAINT (Bruker, 2002)'
_computing_molecular_graphics 'ORTEP-3 for Windows (Farrugia, 1997)'
_computing_publication_material 'SHELXL97 (Sheldrick, 1997)'
_computing_structure_refinement 'SHELXL97 (Sheldrick, 1997)'
_computing_structure_solution 'SHELXS97 (Sheldrick, 1997)'
_diffrn_ambient_temperature 295(2)
_diffrn_measured_fraction_theta_full 0.996
_diffrn_measured_fraction_theta_max 0.996
_diffrn_measurement_device_type 'Bruker SMART APEX CCD'
_diffrn_measurement_method '\f and \w'
_diffrn_radiation_monochromator graphite
_diffrn_radiation_source 'fine-focus sealed tube'
_diffrn_radiation_type MoK\a
_diffrn_radiation_wavelength 0.71073
_diffrn_reflns_av_R_equivalents 0.0229
_diffrn_reflns_av_sigmaI/netI 0.0253
_diffrn_reflns_limit_h_max 12
_diffrn_reflns_limit_h_min -12
_diffrn_reflns_limit_k_max 6
_diffrn_reflns_limit_k_min -6
_diffrn_reflns_limit_l_max 18
_diffrn_reflns_limit_l_min -20
_diffrn_reflns_number 4595
_diffrn_reflns_theta_full 25.49
_diffrn_reflns_theta_max 25.49
_diffrn_reflns_theta_min 2.02
_diffrn_standards_decay_% 0
_diffrn_standards_interval_count 0
_diffrn_standards_interval_time 0
_diffrn_standards_number 0
_exptl_absorpt_coefficient_mu 0.104
_exptl_absorpt_correction_T_max 0.985
_exptl_absorpt_correction_T_min 0.976
_exptl_absorpt_correction_type multi-scan
_exptl_absorpt_process_details '(SADABS; Bruker, 2002)'
_exptl_crystal_colour colourless
_exptl_crystal_density_diffrn 1.404
_exptl_crystal_density_method 'not measured'
_exptl_crystal_description prism
_exptl_crystal_F_000 392
_exptl_crystal_size_max 0.24
_exptl_crystal_size_mid 0.14
_exptl_crystal_size_min 0.12
_refine_diff_density_max 0.132
_refine_diff_density_min -0.166
_refine_ls_extinction_method none
_refine_ls_goodness_of_fit_ref 1.040
_refine_ls_hydrogen_treatment constr
_refine_ls_matrix_type full
_refine_ls_number_parameters 127
_refine_ls_number_reflns 1662
_refine_ls_number_restraints 0
_refine_ls_restrained_S_all 1.040
_refine_ls_R_factor_all 0.0579
_refine_ls_R_factor_gt 0.0431
_refine_ls_shift/su_max 0.000
_refine_ls_shift/su_mean 0.000
_refine_ls_structure_factor_coef Fsqd
_refine_ls_weighting_details 'calc w=1/[\s^2^(Fo^2^)+(0.0527P)^2^+0.1068P] where P=(Fo^2^+2Fc^2^)/3'
_refine_ls_weighting_scheme calc
_refine_ls_wR_factor_gt 0.1012
_refine_ls_wR_factor_ref 0.1102
_reflns_number_gt 1285
_reflns_number_total 1662
_reflns_threshold_expression I>2\s(I)
_cod_data_source_file hb2597.cif
_cod_data_source_block I
_cod_original_sg_symbol_H-M 'P 21/c'
_cod_database_code 2215960
_cod_database_fobs_code 2215960

loop_
_symmetry_equiv_pos_as_xyz
'x, y, z'
'-x, y+1/2, -z+1/2'
'-x, -y, -z'
'x, -y-1/2, z-1/2'

loop_
_atom_site_type_symbol
_atom_site_label
_atom_site_fract_x
_atom_site_fract_y
_atom_site_fract_z
_atom_site_U_iso_or_equiv
_atom_site_adp_type
_atom_site_calc_flag
_atom_site_refinement_flags
_atom_site_occupancy
O O1 0.15199(11) -0.3925(2) 1.02747(7) 0.0582(4) Uani d . 1
O O2 -0.00876(11) -0.2424(3) 0.92851(8) 0.0645(4) Uani d . 1
H H2 -0.0504 -0.3605 0.9425 0.097 Uiso calc R 1
N N1 0.16466(12) 0.1176(3) 0.89183(8) 0.0484(4) Uani d . 1
N N2 0.27159(12) 0.2601(3) 0.89746(8) 0.0473(4) Uani d . 1
N N3 0.37074(14) 0.2079(3) 0.96051(9) 0.0600(4) Uani d . 1
C C1 0.10945(15) -0.2398(3) 0.97275(10) 0.0458(4) Uani d . 1
C C2 0.19676(15) -0.0394(3) 0.95531(10) 0.0465(4) Uani d . 1
C C3 0.32355(17) 0.0180(4) 0.99697(12) 0.0590(5) Uani d . 1
H H3 0.3687 -0.0645 1.0435 0.071 Uiso calc R 1
C C4 0.28259(16) 0.4517(3) 0.83914(10) 0.0476(4) Uani d . 1
C C5 0.18146(18) 0.4835(4) 0.77184(11) 0.0624(5) Uani d . 1
H H5 0.1064 0.3818 0.7641 0.075 Uiso calc R 1
C C6 0.1937(2) 0.6685(5) 0.71632(12) 0.0737(6) Uani d . 1
H H6 0.1262 0.6923 0.6707 0.088 Uiso calc R 1
C C7 0.3044(2) 0.8186(4) 0.72739(12) 0.0691(6) Uani d . 1
H H7 0.3118 0.9430 0.6894 0.083 Uiso calc R 1
C C8 0.40415(19) 0.7846(4) 0.79474(12) 0.0642(5) Uani d . 1
H H8 0.4792 0.8862 0.8021 0.077 Uiso calc R 1
C C9 0.39421(16) 0.6013(4) 0.85153(11) 0.0556(5) Uani d . 1
H H9 0.4616 0.5791 0.8974 0.067 Uiso calc R 1

loop_
_atom_site_aniso_label
_atom_site_aniso_U_11
_atom_site_aniso_U_22
_atom_site_aniso_U_33
_atom_site_aniso_U_12
_atom_site_aniso_U_13
_atom_site_aniso_U_23
O1 0.0524(7) 0.0605(8) 0.0577(8) -0.0031(6) 0.0021(6) 0.0080(7)
O2 0.0465(7) 0.0701(10) 0.0718(9) -0.0097(6) 0.0007(6) 0.0139(7)
N1 0.0399(7) 0.0538(9) 0.0511(9) -0.0042(7) 0.0082(6) -0.0020(7)
N2 0.0388(7) 0.0517(9) 0.0500(8) -0.0035(6) 0.0062(6) -0.0020(7)
N3 0.0431(8) 0.0686(11) 0.0621(10) -0.0061(8) -0.0028(7) 0.0079(8)
C1 0.0409(9) 0.0513(11) 0.0446(9) 0.0018(8) 0.0078(7) -0.0032(8)
C2 0.0405(9) 0.0506(11) 0.0483(9) 0.0020(8) 0.0088(7) -0.0030(8)
C3 0.0481(10) 0.0658(13) 0.0586(11) -0.0025(9) 0.0010(8) 0.0100(10)
C4 0.0464(9) 0.0495(11) 0.0481(9) -0.0027(8) 0.0125(7) -0.0047(8)
C5 0.0547(10) 0.0712(14) 0.0574(11) -0.0120(10) 0.0029(9) 0.0051(10)
C6 0.0723(13) 0.0844(17) 0.0585(12) -0.0112(12) 0.0000(10) 0.0109(11)
C7 0.0805(14) 0.0661(14) 0.0612(12) -0.0103(11) 0.0157(10) 0.0084(10)
C8 0.0627(11) 0.0621(13) 0.0693(13) -0.0147(10) 0.0172(10) -0.0036(10)
C9 0.0500(10) 0.0593(12) 0.0566(11) -0.0082(9) 0.0089(8) -0.0051(9)

loop_
_atom_type_symbol
_atom_type_description
_atom_type_scat_dispersion_real
_atom_type_scat_dispersion_imag
_atom_type_scat_source
C C 0.0033 0.0016 'International Tables Vol C Tables 4.2.6.8 and 6.1.1.4'
H H 0.0000 0.0000 'International Tables Vol C Tables 4.2.6.8 and 6.1.1.4'
N N 0.0061 0.0033 'International Tables Vol C Tables 4.2.6.8 and 6.1.1.4'
O O 0.0106 0.0060 'International Tables Vol C Tables 4.2.6.8 and 6.1.1.4'

loop_
_geom_angle_atom_site_label_1
_geom_angle_atom_site_label_2
_geom_angle_atom_site_label_3
_geom_angle
C1 O2 H2 109.5
N2 N1 C2 103.47(12)
N1 N2 N3 115.33(14)
N1 N2 C4 122.63(13)
N3 N2 C4 122.02(13)
C3 N3 N2 103.15(14)
O1 C1 O2 124.68(16)
O1 C1 C2 119.06(15)
O2 C1 C2 116.26(15)
N1 C2 C3 108.47(15)
N1 C2 C1 123.37(14)
C3 C2 C1 128.12(16)
N3 C3 C2 109.58(16)
N3 C3 H3 125.2
C2 C3 H3 125.2
C9 C4 C5 121.34(17)
C9 C4 N2 119.19(15)
C5 C4 N2 119.47(15)
C6 C5 C4 118.69(18)
C6 C5 H5 120.7
C4 C5 H5 120.7
C7 C6 C5 120.82(19)
C7 C6 H6 119.6
C5 C6 H6 119.6
C8 C7 C6 119.75(19)
C8 C7 H7 120.1
C6 C7 H7 120.1
C7 C8 C9 120.66(18)
C7 C8 H8 119.7
C9 C8 H8 119.7
C8 C9 C4 118.74(17)
C8 C9 H9 120.6
C4 C9 H9 120.6

loop_
_geom_bond_atom_site_label_1
_geom_bond_atom_site_label_2
_geom_bond_distance
O1 C1 1.2320(19)
O2 C1 1.2889(18)
O2 H2 0.8200
N1 N2 1.3235(18)
N1 C2 1.336(2)
N2 N3 1.3376(18)
N2 C4 1.428(2)
N3 C3 1.320(2)
C1 C2 1.460(2)
C2 C3 1.383(2)
C3 H3 0.9300
C4 C9 1.377(2)
C4 C5 1.378(2)
C5 C6 1.374(3)
C5 H5 0.9300
C6 C7 1.372(3)
C6 H6 0.9300
C7 C8 1.372(3)
C7 H7 0.9300
C8 C9 1.377(3)
C8 H8 0.9300
C9 H9 0.9300

loop_
_geom_hbond_atom_site_label_D
_geom_hbond_atom_site_label_H
_geom_hbond_atom_site_label_A
_geom_hbond_site_symmetry_A
_geom_hbond_distance_DH
_geom_hbond_distance_HA
_geom_hbond_distance_DA
_geom_hbond_angle_DHA
O2 H2 O1 3_547 0.82 1.81 2.6295(17) 176

loop_
_geom_torsion_atom_site_label_1
_geom_torsion_atom_site_label_2
_geom_torsion_atom_site_label_3
_geom_torsion_atom_site_label_4
_geom_torsion
C2 N1 N2 N3 -0.43(19)
C2 N1 N2 C4 177.77(14)
N1 N2 N3 C3 0.4(2)
C4 N2 N3 C3 -177.78(16)
N2 N1 C2 C3 0.24(18)
N2 N1 C2 C1 -177.93(15)
O1 C1 C2 N1 172.56(15)
O2 C1 C2 N1 -7.5(2)
O1 C1 C2 C3 -5.2(3)
O2 C1 C2 C3 174.74(17)
N2 N3 C3 C2 -0.3(2)
N1 C2 C3 N3 0.0(2)
C1 C2 C3 N3 178.07(17)
N1 N2 C4 C9 176.55(15)
N3 N2 C4 C9 -5.4(2)
N1 N2 C4 C5 -3.3(2)
N3 N2 C4 C5 174.78(16)
C9 C4 C5 C6 0.2(3)
N2 C4 C5 C6 -179.94(18)
C4 C5 C6 C7 0.1(3)
C5 C6 C7 C8 -0.2(3)
C6 C7 C8 C9 -0.1(3)
C7 C8 C9 C4 0.4(3)
C5 C4 C9 C8 -0.5(3)
N2 C4 C9 C8 179.67(16)

loop_
_cod_related_entry_id
_cod_related_entry_database
_cod_related_entry_code
1 ChemSpider 666445
